data_1547172
loop_
_publ_author_name
'Mahid Uddin, Kh.'
'Chowdhury, Md. Arshad H.'
'Kamal Hossain, Md.'
'Ghosh, Shishir'
'Tocher, Derek A.'
'Richmond, Michael G.'
'Kabir, Shariff E.'

_publ_section_title
;
 Alkyne activation and polyhedral reorganization in benzothiazolate-capped
 osmium clusters on reaction with diethyl acetylenedicarboxylate (DEAD)
 and ethyl propiolate
;
_journal_issue 39
_journal_name_full 'Dalton Trans.'
_journal_page_first 13597
_journal_page_last 13609
_journal_paper_doi 10.1039/C7DT02933K
_journal_volume 46
_journal_year 2017
_chemical_formula_moiety 'C24 H15 N O13 Os3 S'
_chemical_formula_sum 'C24 H15 N O13 Os3 S'
_chemical_formula_weight 1128.03
_chemical_name_systematic
;
 ?
;
_space_group_crystal_system triclinic
_space_group_IT_number 2
_space_group_name_Hall '-P 1'
_space_group_name_H-M_alt 'P -1'
_symmetry_space_group_name_Hall '-P 1'
_symmetry_space_group_name_H-M 'P -1'
_atom_sites_solution_hydrogens geom
_atom_sites_solution_primary iterative
_audit_creation_date 2016-10-11
_audit_creation_method
;
Olex2 1.2
(compiled 2016.09.09 svn.r3337 for OlexSys, GUI svn.r5227)
;
_audit_update_record
;
2016-10-12 deposited with the CCDC.
2017-09-14 downloaded from the CCDC.
;
_cell_angle_alpha 78.130(3)
_cell_angle_beta 74.717(3)
_cell_angle_gamma 81.572(3)
_cell_formula_units_Z 2
_cell_length_a 10.2449(3)
_cell_length_b 11.0705(4)
_cell_length_c 13.4872(4)
_cell_measurement_reflns_used 11971
_cell_measurement_temperature 150(1)
_cell_measurement_theta_max 29.1140
_cell_measurement_theta_min 3.5080
_cell_volume 1437.09(8)
_computing_cell_refinement
;
CrysAlisPro, Agilent Technologies,
Version 1.171.37.34 (release 22-05-2014 CrysAlis171 .NET)
(compiled May 22 2014,16:03:01)
;
_computing_data_collection
;
CrysAlisPro, Agilent Technologies,
Version 1.171.37.34 (release 22-05-2014 CrysAlis171 .NET)
(compiled May 22 2014,16:03:01)
;
_computing_data_reduction
;
CrysAlisPro, Agilent Technologies,
Version 1.171.37.34 (release 22-05-2014 CrysAlis171 .NET)
(compiled May 22 2014,16:03:01)
;
_computing_molecular_graphics 'Olex2 (Dolomanov et al., 2009)'
_computing_publication_material 'Olex2 (Dolomanov et al., 2009)'
_computing_structure_refinement 'ShelXL (Sheldrick, 2015)'
_computing_structure_solution 'olex2.solve (Bourhis et al., 2015)'
_diffrn_ambient_environment N~2~
_diffrn_ambient_temperature 150(1)
_diffrn_detector 'CCD plate'
_diffrn_detector_area_resol_mean 5.2031
_diffrn_detector_type Atlas
_diffrn_measured_fraction_theta_full 0.996
_diffrn_measured_fraction_theta_max 0.996
_diffrn_measurement_details
;
#__ type_ start__ end____ width___ exp.time_
  1 omega  -44.00   39.00   1.0000    1.5750
omega____ theta____ kappa____ phi______ frames
    -       11.0092  -57.0000   60.0000 83

#__ type_ start__ end____ width___ exp.time_
  2 omega  -16.00   52.00   1.0000    1.5750
omega____ theta____ kappa____ phi______ frames
    -       11.0092  -99.0000  -30.0000 68

#__ type_ start__ end____ width___ exp.time_
  3 omega  -25.00   91.00   1.0000    1.5750
omega____ theta____ kappa____ phi______ frames
    -       11.0092   19.0000  150.0000 116

#__ type_ start__ end____ width___ exp.time_
  4 omega  -19.00   57.00   1.0000    1.5750
omega____ theta____ kappa____ phi______ frames
    -       11.0092   77.0000  -30.0000 76

#__ type_ start__ end____ width___ exp.time_
  5 omega  -13.00   85.00   1.0000    1.5750
omega____ theta____ kappa____ phi______ frames
    -       11.0092   38.0000 -120.0000 98

#__ type_ start__ end____ width___ exp.time_
  6 omega  -59.00   44.00   1.0000    1.5750
omega____ theta____ kappa____ phi______ frames
    -       11.0092  -77.0000 -180.0000 103
;
_diffrn_measurement_device 'four-circle diffractometer'
_diffrn_measurement_device_type 'SuperNova, Dual, Cu at zero, Atlas'
_diffrn_measurement_method '\w scans'
_diffrn_orient_matrix_UB_11 0.0715527000
_diffrn_orient_matrix_UB_12 0.0015391000
_diffrn_orient_matrix_UB_13 -0.0162398000
_diffrn_orient_matrix_UB_21 0.0083241000
_diffrn_orient_matrix_UB_22 -0.0651075000
_diffrn_orient_matrix_UB_23 0.0018542000
_diffrn_orient_matrix_UB_31 -0.0034693000
_diffrn_orient_matrix_UB_32 0.0093005000
_diffrn_orient_matrix_UB_33 -0.0529066000
_diffrn_radiation_monochromator mirror
_diffrn_radiation_probe x-ray
_diffrn_radiation_type MoK\a
_diffrn_radiation_wavelength 0.71073
_diffrn_reflns_av_R_equivalents 0.0600
_diffrn_reflns_av_unetI/netI 0.0527
_diffrn_reflns_Laue_measured_fraction_full 0.996
_diffrn_reflns_Laue_measured_fraction_max 0.996
_diffrn_reflns_limit_h_max 12
_diffrn_reflns_limit_h_min -12
_diffrn_reflns_limit_k_max 13
_diffrn_reflns_limit_k_min -13
_diffrn_reflns_limit_l_max 16
_diffrn_reflns_limit_l_min -16
_diffrn_reflns_number 19242
_diffrn_reflns_point_group_measured_fraction_full 0.996
_diffrn_reflns_point_group_measured_fraction_max 0.996
_diffrn_reflns_theta_full 26.000
_diffrn_reflns_theta_max 26.000
_diffrn_reflns_theta_min 2.899
_diffrn_source 'SuperNova (Mo) X-ray Source'
_exptl_absorpt_coefficient_mu 13.369
_exptl_absorpt_correction_T_max 1.00000
_exptl_absorpt_correction_T_min 0.19410
_exptl_absorpt_correction_type multi-scan
_exptl_absorpt_process_details
;
CrysAlisPro, Agilent Technologies,
Version 1.171.37.34 (release 22-05-2014 CrysAlis171 .NET)
(compiled May 22 2014,16:03:01)
Empirical absorption correction using spherical harmonics,
 implemented in SCALE3 ABSPACK scaling algorithm.
;
_exptl_crystal_colour 'clear yellow'
_exptl_crystal_colour_lustre clear
_exptl_crystal_colour_primary yellow
_exptl_crystal_density_diffrn 2.607
_exptl_crystal_description block
_exptl_crystal_F_000 1028
_exptl_crystal_recrystallization_method 'Re-crystallisation from solvent'
_exptl_crystal_size_max 0.3
_exptl_crystal_size_mid 0.08
_exptl_crystal_size_min 0.06
_refine_diff_density_max 3.039
_refine_diff_density_min -2.619
_refine_diff_density_rms 0.286
_refine_ls_extinction_coef 0.00116(13)
_refine_ls_extinction_expression Fc^*^=kFc[1+0.001xFc^2^\l^3^/sin(2\q)]^-1/4^
_refine_ls_extinction_method SHELXL
_refine_ls_goodness_of_fit_ref 1.049
_refine_ls_hydrogen_treatment constr
_refine_ls_matrix_type full
_refine_ls_number_parameters 382
_refine_ls_number_reflns 5630
_refine_ls_number_restraints 0
_refine_ls_restrained_S_all 1.049
_refine_ls_R_factor_all 0.0381
_refine_ls_R_factor_gt 0.0348
_refine_ls_shift/su_max 0.001
_refine_ls_shift/su_mean 0.000
_refine_ls_structure_factor_coef Fsqd
_refine_ls_weighting_details 'w=1/[\s^2^(Fo^2^)+(0.0451P)^2^] where P=(Fo^2^+2Fc^2^)/3'
_refine_ls_weighting_scheme calc
_refine_ls_wR_factor_gt 0.0825
_refine_ls_wR_factor_ref 0.0862
_reflns_Friedel_coverage 0.000
_reflns_number_gt 5159
_reflns_number_total 5630
_reflns_threshold_expression 'I > 2\s(I)'
_cod_data_source_file c7dt02933k2.cif
_cod_data_source_block xstr0280
_cod_database_code 1547172
_shelxl_version_number 2013-4
_chemical_oxdiff_formula 'Os3 C24 O13 H15 S1 N1'
_chemical_oxdiff_usercomment AH-146C
_shelx_space_group_comment
;
The symmetry employed for this shelxl refinement is uniquely defined
by the following loop, which should always be used as a source of
symmetry information in preference to the above space-group names.
They are only intended as comments.
;
_reflns_odcompleteness_completeness 99.83
_reflns_odcompleteness_iscentric 1
_reflns_odcompleteness_theta 26.32
_olex2_refinement_description
;
1. Fixed Uiso
 At 1.2 times of:
  All C(H) groups, All C(H,H) groups
 At 1.5 times of:
  All C(H,H,H) groups
2.a Ternary CH refined with riding coordinates:
 C21(H21)
2.b Secondary CH2 refined with riding coordinates:
 C18(H18A,H18B), C23(H23A,H23B)
2.c Aromatic/amide H refined with riding coordinates:
 C10(H10), C13(H13), C14(H14), C15(H15)
2.d Idealised Me refined as rotating group:
 C17(H17A,H17B,H17C), C24(H24A,H24B,H24C)
;
_olex2_date_sample_data_collection 2014-08-29
_olex2_date_sample_submission 1409266800
_olex2_exptl_crystal_mounting_method 'Nylon Loop'
_olex2_submission_original_sample_id xstr0280
_olex2_submission_special_instructions 'No special instructions were received'

loop_
_space_group_symop_operation_xyz
'x, y, z'
'-x, -y, -z'

loop_
_atom_site_label
_atom_site_type_symbol
_atom_site_fract_x
_atom_site_fract_y
_atom_site_fract_z
_atom_site_U_iso_or_equiv
_atom_site_adp_type
_atom_site_occupancy
_atom_site_site_symmetry_order
_atom_site_calc_flag
_atom_site_refinement_flags_posn
Os1 Os 0.46612(2) 0.72275(2) 0.79723(2) 0.01409(10) Uani 1 1 d .
Os2 Os 0.67962(2) 0.82513(2) 0.63654(2) 0.01353(10) Uani 1 1 d .
Os3 Os 0.92079(3) 0.64735(2) 0.64210(2) 0.01515(10) Uani 1 1 d .
S1 S 0.5877(2) 0.85119(19) 1.06559(13) 0.0260(4) Uani 1 1 d .
O1 O 0.3399(5) 0.6624(5) 0.6354(4) 0.0296(12) Uani 1 1 d .
O2 O 0.3697(5) 0.4901(5) 0.9464(4) 0.0317(13) Uani 1 1 d .
O3 O 0.2250(5) 0.9222(5) 0.8430(4) 0.0331(13) Uani 1 1 d .
O4 O 0.4411(6) 1.0233(5) 0.6317(4) 0.0346(14) Uani 1 1 d .
O5 O 0.8709(6) 0.9937(6) 0.4732(4) 0.0392(14) Uani 1 1 d .
O6 O 0.6426(5) 0.7149(5) 0.4547(4) 0.0273(12) Uani 1 1 d .
O7 O 1.0346(6) 0.7397(6) 0.4068(4) 0.0394(15) Uani 1 1 d .
O8 O 1.0753(5) 0.8102(5) 0.7147(4) 0.0293(12) Uani 1 1 d .
O9 O 1.1423(6) 0.4394(6) 0.6772(5) 0.0400(15) Uani 1 1 d .
O10 O 0.7989(4) 0.5194(4) 0.6150(3) 0.0164(10) Uani 1 1 d .
O11 O 0.5784(5) 0.4914(4) 0.6670(3) 0.0177(10) Uani 1 1 d .
O12 O 0.8984(5) 0.4499(4) 0.8925(3) 0.0209(11) Uani 1 1 d .
O13 O 0.7329(5) 0.3918(5) 0.8382(4) 0.0247(11) Uani 1 1 d .
N1 N 0.5518(5) 0.7898(5) 0.9028(4) 0.0163(12) Uani 1 1 d .
C1 C 0.3908(7) 0.6820(7) 0.6964(5) 0.0210(16) Uani 1 1 d .
C2 C 0.4055(7) 0.5795(7) 0.8939(5) 0.0199(15) Uani 1 1 d .
C3 C 0.3125(7) 0.8468(6) 0.8262(5) 0.0175(14) Uani 1 1 d .
C4 C 0.5260(8) 0.9457(7) 0.6400(5) 0.0217(16) Uani 1 1 d .
C5 C 0.8034(8) 0.9302(7) 0.5364(5) 0.0241(16) Uani 1 1 d .
C6 C 0.6543(7) 0.7559(6) 0.5230(5) 0.0204(15) Uani 1 1 d .
C7 C 0.9956(7) 0.7039(7) 0.4932(6) 0.0217(15) Uani 1 1 d .
C8 C 1.0152(7) 0.7525(7) 0.6844(5) 0.0207(15) Uani 1 1 d .
C9 C 1.0574(7) 0.5161(7) 0.6638(5) 0.0209(15) Uani 1 1 d .
C10 C 0.5082(7) 0.7741(7) 1.0038(5) 0.0202(15) Uani 1 1 d .
H10 H 0.4389 0.7246 1.0400 0.024 Uiso 1 1 calc R
C11 C 0.6561(7) 0.8685(6) 0.8646(5) 0.0175(14) Uani 1 1 d .
C12 C 0.6876(8) 0.9139(7) 0.9452(5) 0.0224(16) Uani 1 1 d .
C13 C 0.7860(8) 0.9969(7) 0.9244(6) 0.0284(18) Uani 1 1 d .
H13 H 0.8093 1.0249 0.9773 0.034 Uiso 1 1 calc R
C14 C 0.8453(7) 1.0341(7) 0.8219(6) 0.0247(16) Uani 1 1 d .
H14 H 0.9079 1.0926 0.8041 0.030 Uiso 1 1 calc R
C15 C 0.8155(7) 0.9875(6) 0.7417(5) 0.0205(15) Uani 1 1 d .
H15 H 0.8606 1.0162 0.6732 0.025 Uiso 1 1 calc R
C16 C 0.7224(7) 0.9007(6) 0.7586(5) 0.0162(14) Uani 1 1 d .
C17 C 0.6212(9) 0.2722(7) 0.6544(6) 0.036(2) Uani 1 1 d .
H17A H 0.6404 0.2145 0.6069 0.054 Uiso 1 1 calc GR
H17B H 0.5400 0.2535 0.7074 0.054 Uiso 1 1 calc GR
H17C H 0.6958 0.2657 0.6864 0.054 Uiso 1 1 calc GR
C18 C 0.6014(8) 0.4009(7) 0.5962(5) 0.0246(16) Uani 1 1 d .
H18A H 0.6812 0.4181 0.5398 0.030 Uiso 1 1 calc R
H18B H 0.5239 0.4085 0.5659 0.030 Uiso 1 1 calc R
C19 C 0.6831(7) 0.5432(6) 0.6706(5) 0.0158(14) Uani 1 1 d .
C20 C 0.6620(6) 0.6362(5) 0.7400(5) 0.0118(13) Uani 1 1 d .
C21 C 0.7801(6) 0.6019(6) 0.7934(5) 0.0124(13) Uani 1 1 d .
H21 H 0.7795 0.6589 0.8404 0.015 Uiso 1 1 calc R
C22 C 0.7981(6) 0.4719(6) 0.8425(5) 0.0147(14) Uani 1 1 d .
C23 C 0.9289(8) 0.3223(7) 0.9405(6) 0.0293(18) Uani 1 1 d .
H23A H 0.8457 0.2881 0.9823 0.035 Uiso 1 1 calc R
H23B H 0.9702 0.2725 0.8870 0.035 Uiso 1 1 calc R
C24 C 1.0213(13) 0.3200(10) 1.0060(9) 0.072(4) Uani 1 1 d .
H24A H 1.1051 0.3501 0.9637 0.108 Uiso 1 1 calc GR
H24B H 1.0390 0.2365 1.0404 0.108 Uiso 1 1 calc GR
H24C H 0.9811 0.3719 1.0573 0.108 Uiso 1 1 calc GR

loop_
_atom_site_aniso_label
_atom_site_aniso_U_11
_atom_site_aniso_U_22
_atom_site_aniso_U_33
_atom_site_aniso_U_23
_atom_site_aniso_U_13
_atom_site_aniso_U_12
Os1 0.01311(15) 0.01396(17) 0.01494(16) -0.00341(11) -0.00304(10) 0.00007(10)
Os2 0.01631(16) 0.01112(16) 0.01290(15) -0.00099(11) -0.00425(10) -0.00072(11)
Os3 0.01327(15) 0.01441(17) 0.01636(16) -0.00238(11) -0.00167(10) -0.00083(11)
S1 0.0322(11) 0.0281(11) 0.0190(9) -0.0067(8) -0.0076(7) -0.0009(8)
O1 0.022(3) 0.041(3) 0.034(3) -0.019(3) -0.015(2) 0.007(2)
O2 0.034(3) 0.024(3) 0.030(3) 0.003(2) -0.001(2) -0.005(2)
O3 0.031(3) 0.035(3) 0.034(3) -0.014(3) -0.013(2) 0.016(3)
O4 0.028(3) 0.022(3) 0.044(3) 0.006(3) -0.006(2) 0.006(2)
O5 0.039(3) 0.044(4) 0.030(3) 0.006(3) 0.000(3) -0.023(3)
O6 0.040(3) 0.025(3) 0.022(3) -0.008(2) -0.013(2) -0.003(2)
O7 0.042(4) 0.045(4) 0.019(3) 0.000(3) 0.006(2) 0.001(3)
O8 0.029(3) 0.024(3) 0.041(3) -0.009(2) -0.015(2) -0.008(2)
O9 0.029(3) 0.035(4) 0.053(4) -0.012(3) -0.012(3) 0.017(3)
O10 0.017(2) 0.014(2) 0.017(2) -0.0063(19) -0.0015(18) 0.0008(19)
O11 0.021(3) 0.010(2) 0.024(2) -0.008(2) -0.0068(19) -0.0002(19)
O12 0.025(3) 0.017(3) 0.021(2) -0.001(2) -0.012(2) 0.004(2)
O13 0.033(3) 0.017(3) 0.027(3) 0.000(2) -0.015(2) -0.004(2)
N1 0.016(3) 0.021(3) 0.013(3) -0.004(2) -0.006(2) 0.000(2)
C1 0.013(3) 0.022(4) 0.025(4) -0.007(3) 0.001(3) 0.004(3)
C2 0.022(4) 0.016(4) 0.020(3) -0.007(3) 0.003(3) -0.004(3)
C3 0.024(4) 0.012(4) 0.017(3) -0.005(3) -0.002(3) -0.007(3)
C4 0.030(4) 0.019(4) 0.019(4) -0.005(3) -0.009(3) -0.006(3)
C5 0.025(4) 0.030(4) 0.020(4) -0.004(3) -0.012(3) 0.000(3)
C6 0.016(3) 0.017(4) 0.023(4) 0.005(3) 0.000(3) -0.003(3)
C7 0.021(4) 0.015(4) 0.028(4) -0.006(3) -0.005(3) 0.002(3)
C8 0.022(4) 0.015(4) 0.020(4) -0.001(3) -0.002(3) 0.006(3)
C9 0.019(4) 0.021(4) 0.022(4) -0.009(3) 0.003(3) -0.009(3)
C10 0.025(4) 0.019(4) 0.017(3) -0.006(3) -0.004(3) 0.001(3)
C11 0.016(3) 0.012(3) 0.024(4) -0.006(3) -0.005(3) 0.005(3)
C12 0.029(4) 0.020(4) 0.020(4) -0.007(3) -0.012(3) 0.007(3)
C13 0.037(5) 0.026(4) 0.032(4) -0.014(4) -0.017(3) -0.002(3)
C14 0.025(4) 0.016(4) 0.040(5) -0.013(3) -0.010(3) -0.006(3)
C15 0.028(4) 0.014(4) 0.023(4) -0.006(3) -0.008(3) -0.005(3)
C16 0.015(3) 0.017(4) 0.018(3) -0.002(3) -0.007(3) 0.002(3)
C17 0.047(5) 0.026(5) 0.044(5) -0.013(4) -0.023(4) 0.002(4)
C18 0.024(4) 0.027(4) 0.028(4) -0.013(3) -0.007(3) -0.008(3)
C19 0.016(3) 0.012(3) 0.015(3) 0.008(3) -0.004(3) -0.002(3)
C20 0.017(3) 0.002(3) 0.015(3) 0.000(2) -0.005(2) 0.003(2)
C21 0.016(3) 0.009(3) 0.014(3) -0.008(3) -0.004(2) -0.001(3)
C22 0.012(3) 0.017(4) 0.016(3) -0.008(3) -0.001(2) -0.001(3)
C23 0.034(4) 0.020(4) 0.030(4) 0.004(3) -0.011(3) 0.008(3)
C24 0.097(9) 0.037(6) 0.099(9) 0.009(6) -0.074(8) 0.001(6)

loop_
_atom_type_symbol
_atom_type_description
_atom_type_scat_dispersion_real
_atom_type_scat_dispersion_imag
_atom_type_scat_source
C C 0.0033 0.0016 'International Tables Vol C Tables 4.2.6.8 and 6.1.1.4'
H H 0.0000 0.0000 'International Tables Vol C Tables 4.2.6.8 and 6.1.1.4'
N N 0.0061 0.0033 'International Tables Vol C Tables 4.2.6.8 and 6.1.1.4'
O O 0.0106 0.0060 'International Tables Vol C Tables 4.2.6.8 and 6.1.1.4'
Os Os -1.2165 7.6030 'International Tables Vol C Tables 4.2.6.8 and 6.1.1.4'
S S 0.1246 0.1234 'International Tables Vol C Tables 4.2.6.8 and 6.1.1.4'

loop_
_geom_angle_atom_site_label_1
_geom_angle_atom_site_label_2
_geom_angle_atom_site_label_3
_geom_angle
N1 Os1 Os2 86.41(15)
C1 Os1 Os2 89.8(2)
C1 Os1 N1 173.7(3)
C1 Os1 C2 91.3(3)
C1 Os1 C3 88.8(3)
C1 Os1 C20 94.5(3)
C2 Os1 Os2 146.5(2)
C2 Os1 N1 94.7(3)
C2 Os1 C3 102.7(3)
C2 Os1 C20 94.3(3)
C3 Os1 Os2 110.79(19)
C3 Os1 N1 87.8(2)
C3 Os1 C20 162.5(3)
C20 Os1 Os2 52.20(16)
C20 Os1 N1 87.2(2)
Os1 Os2 Os3 106.246(11)
C4 Os2 Os1 73.6(2)
C4 Os2 Os3 176.0(2)
C4 Os2 C5 94.9(3)
C4 Os2 C6 95.5(3)
C4 Os2 C16 87.5(3)
C4 Os2 C20 120.9(3)
C5 Os2 Os1 166.7(2)
C5 Os2 Os3 84.8(2)
C5 Os2 C6 88.6(3)
C5 Os2 C16 88.7(3)
C5 Os2 C20 144.2(3)
C6 Os2 Os1 98.88(19)
C6 Os2 Os3 88.4(2)
C6 Os2 C16 176.1(3)
C6 Os2 C20 89.6(2)
C16 Os2 Os1 84.26(18)
C16 Os2 Os3 88.53(17)
C16 Os2 C20 90.9(2)
C20 Os2 Os1 47.49(15)
C20 Os2 Os3 59.43(16)
O10 Os3 Os2 84.45(12)
O10 Os3 C21 76.9(2)
C7 Os3 Os2 90.5(2)
C7 Os3 O10 93.5(2)
C7 Os3 C21 162.6(3)
C8 Os3 Os2 94.8(2)
C8 Os3 O10 172.4(2)
C8 Os3 C7 94.0(3)
C8 Os3 C9 89.2(3)
C8 Os3 C21 95.7(3)
C9 Os3 Os2 170.5(2)
C9 Os3 O10 90.4(2)
C9 Os3 C7 97.8(3)
C9 Os3 C21 96.8(3)
C21 Os3 Os2 74.36(16)
C10 S1 C12 89.9(3)
C19 O10 Os3 104.2(4)
C19 O11 C18 117.7(5)
C22 O12 C23 116.9(6)
C10 N1 Os1 126.2(5)
C10 N1 C11 112.9(6)
C11 N1 Os1 120.7(4)
O1 C1 Os1 176.5(6)
O2 C2 Os1 175.5(6)
O3 C3 Os1 178.0(6)
O4 C4 Os2 172.8(6)
O5 C5 Os2 175.6(6)
O6 C6 Os2 178.4(6)
O7 C7 Os3 177.4(6)
O8 C8 Os3 175.5(6)
O9 C9 Os3 177.9(7)
S1 C10 H10 122.4
N1 C10 S1 115.2(6)
N1 C10 H10 122.4
N1 C11 C12 112.2(6)
N1 C11 C16 124.8(6)
C16 C11 C12 123.0(7)
C11 C12 S1 109.8(6)
C13 C12 S1 128.4(6)
C13 C12 C11 121.8(7)
C12 C13 H13 122.2
C14 C13 C12 115.7(7)
C14 C13 H13 122.2
C13 C14 H14 118.8
C13 C14 C15 122.5(7)
C15 C14 H14 118.8
C14 C15 H15 118.0
C16 C15 C14 124.0(7)
C16 C15 H15 118.0
C11 C16 Os2 122.8(5)
C15 C16 Os2 124.3(5)
C15 C16 C11 112.8(6)
H17A C17 H17B 109.5
H17A C17 H17C 109.5
H17B C17 H17C 109.5
C18 C17 H17A 109.5
C18 C17 H17B 109.5
C18 C17 H17C 109.5
O11 C18 C17 110.2(6)
O11 C18 H18A 109.6
O11 C18 H18B 109.6
C17 C18 H18A 109.6
C17 C18 H18B 109.6
H18A C18 H18B 108.1
O10 C19 O11 121.7(6)
O10 C19 C20 119.6(6)
O11 C19 C20 118.7(6)
Os1 C20 Os2 80.31(19)
C19 C20 Os1 121.0(4)
C19 C20 Os2 107.3(4)
C19 C20 C21 104.1(5)
C21 C20 Os1 128.4(4)
C21 C20 Os2 110.5(4)
Os3 C21 H21 112.2
C20 C21 Os3 89.1(4)
C20 C21 H21 112.2
C22 C21 Os3 113.6(4)
C22 C21 C20 115.5(5)
C22 C21 H21 112.2
O12 C22 C21 112.3(6)
O13 C22 O12 122.8(6)
O13 C22 C21 124.9(6)
O12 C23 H23A 109.9
O12 C23 H23B 109.9
H23A C23 H23B 108.3
C24 C23 O12 108.9(7)
C24 C23 H23A 109.9
C24 C23 H23B 109.9
C23 C24 H24A 109.5
C23 C24 H24B 109.5
C23 C24 H24C 109.5
H24A C24 H24B 109.5
H24A C24 H24C 109.5
H24B C24 H24C 109.5

loop_
_geom_bond_atom_site_label_1
_geom_bond_atom_site_label_2
_geom_bond_distance
Os1 Os2 2.8254(4)
Os1 N1 2.153(5)
Os1 C1 1.885(7)
Os1 C2 1.901(7)
Os1 C3 1.944(7)
Os1 C20 2.113(6)
Os2 Os3 2.9318(4)
Os2 C4 1.906(8)
Os2 C5 1.915(8)
Os2 C6 1.936(8)
Os2 C16 2.158(7)
Os2 C20 2.265(6)
Os3 O10 2.161(5)
Os3 C7 1.955(7)
Os3 C8 1.874(8)
Os3 C9 1.898(8)
Os3 C21 2.176(6)
S1 C10 1.714(7)
S1 C12 1.742(8)
O1 C1 1.153(8)
O2 C2 1.138(8)
O3 C3 1.142(8)
O4 C4 1.140(9)
O5 C5 1.133(9)
O6 C6 1.148(8)
O7 C7 1.134(8)
O8 C8 1.144(9)
O9 C9 1.147(9)
O10 C19 1.249(8)
O11 C18 1.476(8)
O11 C19 1.304(8)
O12 C22 1.340(8)
O12 C23 1.454(8)
O13 C22 1.205(8)
N1 C10 1.300(8)
N1 C11 1.401(9)
C10 H10 0.9300
C11 C12 1.412(10)
C11 C16 1.408(9)
C12 C13 1.398(11)
C13 H13 0.9300
C13 C14 1.359(10)
C14 H14 0.9300
C14 C15 1.407(9)
C15 H15 0.9300
C15 C16 1.396(10)
C17 H17A 0.9600
C17 H17B 0.9600
C17 H17C 0.9600
C17 C18 1.492(11)
C18 H18A 0.9700
C18 H18B 0.9700
C19 C20 1.486(9)
C20 C21 1.529(8)
C21 H21 0.9800
C21 C22 1.462(9)
C23 H23A 0.9700
C23 H23B 0.9700
C23 C24 1.450(12)
C24 H24A 0.9600
C24 H24B 0.9600
C24 H24C 0.9600

loop_
_geom_torsion_atom_site_label_1
_geom_torsion_atom_site_label_2
_geom_torsion_atom_site_label_3
_geom_torsion_atom_site_label_4
_geom_torsion
Os1 N1 C10 S1 -174.0(3)
Os1 N1 C11 C12 173.1(4)
Os1 N1 C11 C16 -6.4(9)
Os1 C20 C21 Os3 -144.3(4)
Os1 C20 C21 C22 99.8(6)
Os2 C20 C21 Os3 -50.5(3)
Os2 C20 C21 C22 -166.3(4)
Os3 O10 C19 O11 173.5(5)
Os3 O10 C19 C20 -4.2(6)
Os3 C21 C22 O12 82.4(6)
Os3 C21 C22 O13 -96.5(7)
S1 C12 C13 C14 -177.7(5)
O10 C19 C20 Os1 160.0(4)
O10 C19 C20 Os2 71.1(6)
O10 C19 C20 C21 -46.1(7)
O11 C19 C20 Os1 -17.7(7)
O11 C19 C20 Os2 -106.7(5)
O11 C19 C20 C21 136.2(5)
N1 C11 C12 S1 1.8(7)
N1 C11 C12 C13 -178.1(7)
N1 C11 C16 Os2 -3.2(9)
N1 C11 C16 C15 175.7(6)
C10 S1 C12 C11 -1.7(5)
C10 S1 C12 C13 178.3(7)
C10 N1 C11 C12 -1.0(8)
C10 N1 C11 C16 179.5(6)
C11 N1 C10 S1 -0.3(8)
C11 C12 C13 C14 2.3(11)
C12 S1 C10 N1 1.2(6)
C12 C11 C16 Os2 177.4(5)
C12 C11 C16 C15 -3.7(10)
C12 C13 C14 C15 -3.3(11)
C13 C14 C15 C16 0.8(12)
C14 C15 C16 Os2 -178.4(5)
C14 C15 C16 C11 2.7(10)
C16 C11 C12 S1 -178.7(5)
C16 C11 C12 C13 1.4(11)
C18 O11 C19 O10 1.2(9)
C18 O11 C19 C20 178.9(5)
C19 O11 C18 C17 95.4(7)
C19 C20 C21 Os3 64.5(4)
C19 C20 C21 C22 -51.4(7)
C20 C21 C22 O12 -176.6(5)
C20 C21 C22 O13 4.5(9)
C22 O12 C23 C24 -169.8(8)
C23 O12 C22 O13 1.4(9)
C23 O12 C22 C21 -177.5(6)
